data_7109204
loop_
_publ_author_name
'Agnes Kozma'
'Jekaterina Petuskova'
'Christian W. Lehmann'
'Manuel Alcarazo'

_publ_section_title
;
 Synthesis, structure and reactivity of cyclopropenyl-1-ylidene stabilized
 S(II), Se(II) and Te(II) mono- and dications
;
_journal_name_full Chem.Commun.
_journal_page_first 4145
_journal_paper_doi 10.1039/c2cc36225b
_journal_volume 49
_journal_year 2013
_chemical_absolute_configuration rmad
_chemical_compound_source dichlormethane,ether
_chemical_formula_moiety 'C21 H33 N2 Se, B F4'
_chemical_formula_sum 'C21 H33 B F4 N2 Se'
_chemical_formula_weight 479.26
_chemical_name_systematic
;
?
;
_space_group_crystal_system orthorhombic
_space_group_IT_number 29
_space_group_name_Hall 'P 2c -2ac'
_space_group_name_H-M_alt 'P c a 21'
_symmetry_cell_setting orthorhombic
_symmetry_Int_Tables_number 29
_symmetry_space_group_name_Hall 'P 2c -2ac'
_symmetry_space_group_name_H-M 'P c a 21'
_atom_sites_solution_hydrogens geom
_atom_sites_solution_primary direct
_atom_sites_solution_secondary difmap
_audit_block_code KOZ-KA-082-05
_audit_creation_date 2012-03-28
_audit_creation_method
;
Olex2 1.1
(compiled 2011.11.01 svn.r2039, GUI svn.r3906)
;
_cell_angle_alpha 90.00
_cell_angle_beta 90.00
_cell_angle_gamma 90.00
_cell_formula_units_Z 4
_cell_length_a 15.4330(4)
_cell_length_b 11.7351(3)
_cell_length_c 12.8692(3)
_cell_measurement_reflns_used 9992
_cell_measurement_temperature 100
_cell_measurement_theta_max 65.9131
_cell_measurement_theta_min 3.7667
_cell_volume 2330.71(10)
_computing_cell_refinement 'SAINT software (Bruker AXS, 2004)'
_computing_data_collection 'PROTEUM2 (Bruker AXS, 2008)'
_computing_data_reduction 'SAINT software (Bruker AXS, 2004)'
_computing_molecular_graphics 'DIAMOND (Crystal Impact GbR, 2005)'
_computing_publication_material
;
O. V. Dolomanov, L. J. Bourhis, R. J. Gildea, J. A. K. Howard and H. Puschmann,
OLEX2: a complete structure solution, refinement and analysis program.
J. Appl. Cryst. (2009). 42, 339-341.
;
_computing_structure_refinement 'SHELXL-97 (G. M. Sheldrick, 2008)'
_computing_structure_solution 'SHELXS-97 (G. M. Sheldrick, 2008)'
_diffrn_ambient_temperature 100
_diffrn_detector_area_resol_mean 66.67
_diffrn_measured_fraction_theta_full 0.995
_diffrn_measured_fraction_theta_max 0.995
_diffrn_measurement_device_type 'Bruker AXS X8 Proteum'
_diffrn_measurement_method 'CCD \f- and \w-scans'
_diffrn_radiation_monochromator 'focusing multilayer optic'
_diffrn_radiation_source '0.2 x 2mm^2^ focus rotating anode'
_diffrn_radiation_type Cu-K\a
_diffrn_radiation_wavelength 1.54184
_diffrn_reflns_av_R_equivalents 0.0686
_diffrn_reflns_av_unetI/netI 0.0419
_diffrn_reflns_limit_h_max 18
_diffrn_reflns_limit_h_min -18
_diffrn_reflns_limit_k_max 13
_diffrn_reflns_limit_k_min -13
_diffrn_reflns_limit_l_max 15
_diffrn_reflns_limit_l_min -13
_diffrn_reflns_number 46405
_diffrn_reflns_theta_full 66.64
_diffrn_reflns_theta_max 66.64
_diffrn_reflns_theta_min 3.77
_diffrn_source_current 30.0
_diffrn_source_power 1.2
_diffrn_source_voltage 40.0
_exptl_absorpt_coefficient_mu 2.538
_exptl_absorpt_correction_T_max 0.92615
_exptl_absorpt_correction_T_min 0.42013
_exptl_absorpt_correction_type gaussian
_exptl_absorpt_process_details 'SADABS (Bruker AXS, 2008)'
_exptl_crystal_colour colourless
_exptl_crystal_density_diffrn 1.366
_exptl_crystal_description plate
_exptl_crystal_F_000 992
_exptl_crystal_size_max 0.42
_exptl_crystal_size_mid 0.40
_exptl_crystal_size_min 0.03
_refine_diff_density_max 0.385
_refine_diff_density_min -0.287
_refine_diff_density_rms 0.043
_refine_ls_abs_structure_details 'Flack H D (1983), Acta Cryst. A39, 876-881'
_refine_ls_abs_structure_Flack 0.005(14)
_refine_ls_extinction_method none
_refine_ls_goodness_of_fit_ref 1.034
_refine_ls_hydrogen_treatment constr
_refine_ls_matrix_type full
_refine_ls_number_parameters 270
_refine_ls_number_reflns 3882
_refine_ls_number_restraints 1
_refine_ls_restrained_S_all 1.034
_refine_ls_R_factor_all 0.0293
_refine_ls_R_factor_gt 0.0275
_refine_ls_shift/su_max 0.000
_refine_ls_shift/su_mean 0.000
_refine_ls_structure_factor_coef Fsqd
_refine_ls_weighting_details 'calc w=1/[\s^2^(Fo^2^)+(0.0372P)^2^+0.4969P] where P=(Fo^2^+2Fc^2^)/3'
_refine_ls_weighting_scheme calc
_refine_ls_wR_factor_gt 0.0638
_refine_ls_wR_factor_ref 0.0649
_reflns_number_gt 3731
_reflns_number_total 3882
_reflns_threshold_expression >2sigma(I)
_cod_data_source_file c2cc36225b.txt
_cod_data_source_block 7757sadabs
_cod_original_sg_symbol_Hall 'p 2c -2ac'
_cod_original_sg_symbol_H-M Pca21
_cod_database_code 7109204

loop_
_space_group_symop_id
_space_group_symop_operation_xyz
1 'x, y, z'
2 '-x, -y, z+1/2'
3 '-x+1/2, y, z+1/2'
4 'x+1/2, -y, z'

loop_
_atom_site_label
_atom_site_type_symbol
_atom_site_fract_x
_atom_site_fract_y
_atom_site_fract_z
_atom_site_U_iso_or_equiv
_atom_site_adp_type
_atom_site_occupancy
_atom_site_symmetry_multiplicity
_atom_site_calc_flag
_atom_site_refinement_flags
Se1 Se 0.423055(12) 0.533249(15) 0.72543(2) 0.02190(8) Uani 1 1 d .
F1 F 0.44247(13) 0.95741(13) 0.84793(16) 0.0486(4) Uani 1 1 d .
F2 F 0.37379(10) 0.79319(12) 0.80135(12) 0.0361(3) Uani 1 1 d .
F3 F 0.43530(10) 0.90703(12) 0.67868(14) 0.0347(4) Uani 1 1 d .
F4 F 0.31460(10) 0.96593(12) 0.76146(15) 0.0452(5) Uani 1 1 d .
N1 N 0.59463(11) 0.75992(15) 0.59578(15) 0.0191(4) Uani 1 1 d .
N2 N 0.38074(11) 0.73635(14) 0.46833(14) 0.0191(4) Uani 1 1 d .
C1 C 0.45747(13) 0.63734(17) 0.62261(17) 0.0183(4) Uani 1 1 d .
C2 C 0.51828(13) 0.71412(16) 0.58794(16) 0.0165(4) Uani 1 1 d .
C3 C 0.43582(13) 0.70487(17) 0.53881(17) 0.0164(4) Uani 1 1 d .
C4 C 0.65420(13) 0.72006(19) 0.67922(18) 0.0224(5) Uani 1 1 d .
H4 H 0.7077 0.7646 0.6742 0.027 Uiso 1 1 calc R
C5 C 0.61518(16) 0.7414(2) 0.7859(2) 0.0285(5) Uani 1 1 d .
H5A H 0.5646 0.6947 0.7946 0.043 Uiso 1 1 calc R
H5B H 0.5994 0.8202 0.7921 0.043 Uiso 1 1 calc R
H5C H 0.6569 0.7226 0.8385 0.043 Uiso 1 1 calc R
C6 C 0.67731(15) 0.59545(19) 0.6625(2) 0.0280(5) Uani 1 1 d .
H6A H 0.7000 0.5855 0.5936 0.042 Uiso 1 1 calc R
H6B H 0.6264 0.5494 0.6707 0.042 Uiso 1 1 calc R
H6C H 0.7201 0.5728 0.7125 0.042 Uiso 1 1 calc R
C7 C 0.62300(13) 0.85405(18) 0.52598(19) 0.0225(5) Uani 1 1 d .
H7 H 0.5748 0.8706 0.4787 0.027 Uiso 1 1 calc R
C8 C 0.64112(17) 0.96216(18) 0.5880(2) 0.0306(6) Uani 1 1 d .
H8A H 0.6914 0.9509 0.6307 0.046 Uiso 1 1 calc R
H8B H 0.5921 0.9793 0.6312 0.046 Uiso 1 1 calc R
H8C H 0.6512 1.0244 0.5411 0.046 Uiso 1 1 calc R
C9 C 0.69940(15) 0.8171(2) 0.4599(2) 0.0309(5) Uani 1 1 d .
H9A H 0.6868 0.7450 0.4281 0.046 Uiso 1 1 calc R
H9B H 0.7499 0.8099 0.5029 0.046 Uiso 1 1 calc R
H9C H 0.7098 0.8730 0.4069 0.046 Uiso 1 1 calc R
C10 C 0.40163(15) 0.8276(2) 0.3918(2) 0.0281(5) Uani 1 1 d .
H10 H 0.4639 0.8430 0.3965 0.034 Uiso 1 1 calc R
C11 C 0.38278(16) 0.7878(2) 0.2819(2) 0.0355(6) Uani 1 1 d .
H11A H 0.3213 0.7807 0.2725 0.053 Uiso 1 1 calc R
H11B H 0.4099 0.7153 0.2704 0.053 Uiso 1 1 calc R
H11C H 0.4052 0.8424 0.2333 0.053 Uiso 1 1 calc R
C12 C 0.35433(19) 0.9360(2) 0.4205(2) 0.0403(7) Uani 1 1 d .
H12A H 0.3651 0.9537 0.4922 0.061 Uiso 1 1 calc R
H12B H 0.2933 0.9257 0.4099 0.061 Uiso 1 1 calc R
H12C H 0.3746 0.9974 0.3776 0.061 Uiso 1 1 calc R
C13 C 0.29132(14) 0.68846(18) 0.46846(19) 0.0228(4) Uani 1 1 d .
H13 H 0.2578 0.7292 0.4155 0.027 Uiso 1 1 calc R
C14 C 0.24777(14) 0.7090(2) 0.57306(19) 0.0285(5) Uani 1 1 d .
H14A H 0.2512 0.7884 0.5903 0.043 Uiso 1 1 calc R
H14B H 0.2766 0.6649 0.6256 0.043 Uiso 1 1 calc R
H14C H 0.1881 0.6864 0.5691 0.043 Uiso 1 1 calc R
C15 C 0.29385(17) 0.5629(2) 0.4376(2) 0.0335(5) Uani 1 1 d .
H15A H 0.3231 0.5200 0.4906 0.050 Uiso 1 1 calc R
H15B H 0.3243 0.5549 0.3730 0.050 Uiso 1 1 calc R
H15C H 0.2358 0.5350 0.4298 0.050 Uiso 1 1 calc R
C16 C 0.44049(14) 0.39402(18) 0.64816(18) 0.0213(5) Uani 1 1 d .
C17 C 0.49195(14) 0.38718(18) 0.56034(19) 0.0254(5) Uani 1 1 d .
H17 H 0.5182 0.4522 0.5336 0.031 Uiso 1 1 calc R
C18 C 0.50411(16) 0.2819(2) 0.5124(2) 0.0306(5) Uani 1 1 d .
H18 H 0.5386 0.2767 0.4534 0.037 Uiso 1 1 calc R
C19 C 0.46523(16) 0.1856(2) 0.5520(2) 0.0353(6) Uani 1 1 d .
H19 H 0.4737 0.1155 0.5198 0.042 Uiso 1 1 calc R
C20 C 0.41339(16) 0.1930(2) 0.6400(3) 0.0367(7) Uani 1 1 d .
H20 H 0.3874 0.1278 0.6669 0.044 Uiso 1 1 calc R
C21 C 0.40036(15) 0.29724(19) 0.6876(2) 0.0281(5) Uani 1 1 d .
H21 H 0.3649 0.3026 0.7458 0.034 Uiso 1 1 calc R
B1 B 0.39138(18) 0.9060(2) 0.7729(2) 0.0241(5) Uani 1 1 d .

loop_
_atom_site_aniso_label
_atom_site_aniso_U_11
_atom_site_aniso_U_22
_atom_site_aniso_U_33
_atom_site_aniso_U_23
_atom_site_aniso_U_13
_atom_site_aniso_U_12
Se1 0.03058(13) 0.02038(11) 0.01474(13) 0.00170(10) 0.00281(11) -0.00217(8)
F1 0.0685(11) 0.0419(9) 0.0355(11) -0.0098(7) -0.0165(9) -0.0056(8)
F2 0.0478(8) 0.0316(7) 0.0290(8) 0.0069(6) 0.0016(6) -0.0071(6)
F3 0.0475(8) 0.0256(8) 0.0309(8) -0.0023(6) 0.0148(7) 0.0011(6)
F4 0.0312(7) 0.0470(9) 0.0575(13) 0.0076(7) 0.0109(7) 0.0097(6)
N1 0.0198(8) 0.0187(8) 0.0189(11) 0.0021(7) -0.0017(7) 0.0003(7)
N2 0.0179(8) 0.0228(8) 0.0165(9) 0.0025(7) -0.0018(7) -0.0019(7)
C1 0.0225(10) 0.0168(9) 0.0155(11) -0.0017(8) -0.0031(8) 0.0002(8)
C2 0.0223(10) 0.0144(9) 0.0130(10) -0.0008(7) -0.0016(8) 0.0032(8)
C3 0.0202(9) 0.0147(9) 0.0144(11) -0.0012(8) 0.0020(8) -0.0004(8)
C4 0.0218(10) 0.0282(11) 0.0171(11) 0.0020(9) -0.0056(9) 0.0005(9)
C5 0.0313(12) 0.0364(12) 0.0179(13) -0.0042(9) -0.0046(11) -0.0010(10)
C6 0.0301(11) 0.0308(12) 0.0230(13) 0.0039(9) 0.0014(10) 0.0084(9)
C7 0.0225(10) 0.0225(10) 0.0225(12) 0.0068(9) -0.0055(9) -0.0040(8)
C8 0.0295(13) 0.0203(11) 0.0422(17) -0.0001(9) -0.0018(11) -0.0039(9)
C9 0.0368(13) 0.0357(12) 0.0203(13) 0.0014(10) 0.0042(10) -0.0077(10)
C10 0.0227(10) 0.0352(12) 0.0263(14) 0.0138(10) -0.0055(10) -0.0073(10)
C11 0.0347(13) 0.0512(15) 0.0206(14) 0.0093(12) 0.0035(11) 0.0064(12)
C12 0.0592(17) 0.0244(11) 0.0375(16) 0.0070(11) -0.0180(14) -0.0080(12)
C13 0.0205(9) 0.0293(11) 0.0187(11) 0.0019(9) -0.0027(8) -0.0055(9)
C14 0.0216(10) 0.0404(13) 0.0235(13) 0.0019(10) 0.0030(9) -0.0006(10)
C15 0.0405(13) 0.0334(12) 0.0265(14) -0.0040(10) -0.0032(11) -0.0127(11)
C16 0.0243(10) 0.0193(10) 0.0202(12) -0.0011(9) -0.0071(9) 0.0019(8)
C17 0.0299(11) 0.0244(11) 0.0220(12) 0.0007(9) -0.0055(9) 0.0016(9)
C18 0.0321(12) 0.0321(12) 0.0275(13) -0.0078(10) -0.0099(10) 0.0071(9)
C19 0.0377(13) 0.0241(12) 0.0441(17) -0.0098(10) -0.0203(12) 0.0067(10)
C20 0.0336(13) 0.0224(12) 0.054(2) 0.0057(12) -0.0171(12) -0.0028(9)
C21 0.0251(10) 0.0246(11) 0.0347(14) 0.0081(9) -0.0056(10) -0.0019(9)
B1 0.0280(13) 0.0251(13) 0.0194(13) -0.0028(10) 0.0016(12) -0.0002(11)

loop_
_atom_type_symbol
_atom_type_description
_atom_type_scat_dispersion_real
_atom_type_scat_dispersion_imag
_atom_type_scat_source
C C 0.0181 0.0091 'International Tables Vol C Tables 4.2.6.8 and 6.1.1.4'
H H 0.0000 0.0000 'International Tables Vol C Tables 4.2.6.8 and 6.1.1.4'
B B 0.0090 0.0039 'International Tables Vol C Tables 4.2.6.8 and 6.1.1.4'
N N 0.0311 0.0180 'International Tables Vol C Tables 4.2.6.8 and 6.1.1.4'
F F 0.0727 0.0534 'International Tables Vol C Tables 4.2.6.8 and 6.1.1.4'
Se Se -0.7943 1.1372 'International Tables Vol C Tables 4.2.6.8 and 6.1.1.4'

loop_
_exptl_crystal_face_index_h
_exptl_crystal_face_index_k
_exptl_crystal_face_index_l
_exptl_crystal_face_perp_dist
-1.00 0.00 1.00 0.2000
1.00 0.00 -1.00 0.2000
-1.00 0.00 0.00 0.2000
1.00 0.00 0.00 0.2000
1.00 0.00 1.00 0.2100
-1.00 0.00 -1.00 0.2100
0.00 1.00 0.00 0.0150
0.00 -1.00 0.00 0.0150

loop_
_geom_angle_atom_site_label_1
_geom_angle_atom_site_label_2
_geom_angle_atom_site_label_3
_geom_angle
C1 Se1 C16 98.52(9)
C2 N1 C4 119.08(18)
C2 N1 C7 121.78(18)
C4 N1 C7 119.10(17)
C3 N2 C10 121.68(17)
C3 N2 C13 119.93(18)
C13 N2 C10 118.17(17)
C2 C1 Se1 147.98(17)
C2 C1 C3 62.31(15)
C3 C1 Se1 148.90(16)
N1 C2 C1 149.9(2)
N1 C2 C3 151.2(2)
C1 C2 C3 58.98(15)
N2 C3 C1 150.4(2)
N2 C3 C2 150.9(2)
C1 C3 C2 58.71(15)
N1 C4 C5 110.82(17)
N1 C4 C6 110.16(19)
C5 C4 C6 112.3(2)
N1 C7 C8 110.8(2)
N1 C7 C9 110.75(17)
C9 C7 C8 112.89(19)
N2 C10 C11 110.7(2)
N2 C10 C12 109.8(2)
C12 C10 C11 113.2(2)
N2 C13 C14 110.49(18)
N2 C13 C15 109.89(19)
C14 C13 C15 113.2(2)
C17 C16 Se1 123.34(16)
C17 C16 C21 120.4(2)
C21 C16 Se1 116.19(18)
C16 C17 C18 119.4(2)
C19 C18 C17 120.3(3)
C18 C19 C20 120.1(2)
C21 C20 C19 120.0(2)
C20 C21 C16 119.8(2)
F1 B1 F2 109.9(2)
F1 B1 F3 109.1(2)
F1 B1 F4 109.9(2)
F3 B1 F2 109.3(2)
F4 B1 F2 110.0(2)
F4 B1 F3 108.7(2)

loop_
_geom_bond_atom_site_label_1
_geom_bond_atom_site_label_2
_geom_bond_distance
Se1 C1 1.878(2)
Se1 C16 1.931(2)
F1 B1 1.385(3)
F2 B1 1.400(3)
F3 B1 1.389(3)
F4 B1 1.386(3)
N1 C2 1.299(3)
N1 C4 1.489(3)
N1 C7 1.490(3)
N2 C3 1.297(3)
N2 C10 1.491(3)
N2 C13 1.490(3)
C1 C2 1.375(3)
C1 C3 1.379(3)
C2 C3 1.425(3)
C4 C5 1.520(3)
C4 C6 1.521(3)
C7 C8 1.525(3)
C7 C9 1.517(3)
C10 C11 1.517(4)
C10 C12 1.512(4)
C13 C14 1.524(3)
C13 C15 1.526(3)
C16 C17 1.384(3)
C16 C21 1.390(3)
C17 C18 1.393(3)
C18 C19 1.377(4)
C19 C20 1.389(4)
C20 C21 1.383(4)
